data_7116369
loop_
_publ_author_name
'Gaole Dai'
'Jingjing Chang'
'Wenhua Zhang'
'Shiqiang Bai'
'Kuo-Wei Huang'
'Jianwei Xu'
'Chunyan Chi'

_publ_section_title
;
 Dianthraceno[a,e]pentalenes: synthesis, crystallographic structures and
 applications in organic field-effect transistors
;
_journal_name_full Chem.Commun.
_journal_page_first 503
_journal_paper_doi 10.1039/C4cc07630C
_journal_volume 51
_journal_year 2015
_chemical_formula_moiety 'C86 H78'
_chemical_formula_sum 'C86 H78'
_chemical_formula_weight 1111.48
_chemical_name_common DAP2
_chemical_name_systematic '7,16-bis(4-nonylphenyl)-5,9,14,18-tetraphenyl dianthraceno[a,e]pentalene'
_chemical_properties_physical 'Air-sensitive, Moisture-sensitive, Oxygen-sensitive, Light-sensitive'
_space_group_IT_number 2
_symmetry_cell_setting triclinic
_symmetry_space_group_name_Hall '-P 1'
_symmetry_space_group_name_H-M 'P -1'
_atom_sites_solution_hydrogens geom
_atom_sites_solution_primary direct
_atom_sites_solution_secondary difmap
_audit_creation_method SHELXL-97
_audit_update_record
;
2014-01-22 # Formatted by publCIF
;
_cell_angle_alpha 99.203(10)
_cell_angle_beta 101.335(12)
_cell_angle_gamma 101.921(9)
_cell_formula_units_Z 2
_cell_length_a 9.7359(19)
_cell_length_b 16.193(3)
_cell_length_c 22.166(5)
_cell_measurement_reflns_used 5026
_cell_measurement_temperature 153(2)
_cell_measurement_theta_max 67.4
_cell_measurement_theta_min 2.35
_cell_volume 3278.4(12)
_computing_cell_refinement 'ApexII (Bruker, 2011)'
_computing_data_collection 'ApexII (Bruker, 2011)'
_computing_data_reduction 'ApexII (Bruker, 2011)'
_computing_molecular_graphics 'SHELXL-97 (Sheldrick, 2008)'
_computing_publication_material 'publCIF (Westrip, 2010)'
_computing_structure_refinement 'SHELXL-97 (Sheldrick, 2008)'
_computing_structure_solution 'SHELXS-97 (Sheldrick, 2008)'
_diffrn_ambient_temperature 153(2)
_diffrn_measured_fraction_theta_full 0.985
_diffrn_measured_fraction_theta_max 0.985
_diffrn_measurement_device_type 'Bruker ApexII'
_diffrn_measurement_method 'phi and omega scans'
_diffrn_radiation_monochromator graphite
_diffrn_radiation_source 'fine-focus sealed tube'
_diffrn_radiation_type CuK\a
_diffrn_radiation_wavelength 1.54178
_diffrn_reflns_av_R_equivalents 0.0857
_diffrn_reflns_av_unetI/netI 0.2148
_diffrn_reflns_limit_h_max 11
_diffrn_reflns_limit_h_min -11
_diffrn_reflns_limit_k_max 14
_diffrn_reflns_limit_k_min -18
_diffrn_reflns_limit_l_max 25
_diffrn_reflns_limit_l_min -25
_diffrn_reflns_number 28760
_diffrn_reflns_theta_full 63.68
_diffrn_reflns_theta_max 63.68
_diffrn_reflns_theta_min 2.85
_diffrn_standards_decay_% 0
_diffrn_standards_interval_count 0
_diffrn_standards_interval_time 0
_diffrn_standards_number 0
_exptl_absorpt_coefficient_mu 0.475
_exptl_absorpt_correction_T_max 0.9813
_exptl_absorpt_correction_T_min 0.8328
_exptl_absorpt_correction_type multi-scan
_exptl_absorpt_process_details 'SADABS, (Sheldrick 2008)'
_exptl_crystal_colour red
_exptl_crystal_density_diffrn 1.126
_exptl_crystal_density_method 'not measured'
_exptl_crystal_description prism
_exptl_crystal_F_000 1188
_exptl_crystal_recrystallization_method 'slow diffusion of methanol or acetonitrile into a chloroform solution'
_exptl_crystal_size_max 0.40
_exptl_crystal_size_mid 0.20
_exptl_crystal_size_min 0.04
_platon_squeeze_details
;

A small amount of spatially delocalized electron density (50 electrons per cell)
 in the lattice was found due to the uncharacterizable disordered solvent. The
 solvent contribution was thus modeled using SQUEEZE in the Platon program suite
 (Spek, A. J. Appl. Crystallogr. 2003, 36, 7). Whereas relevant, the formula
 presents this compound is after SQUEEZE.

;
_refine_diff_density_max 0.396
_refine_diff_density_min -0.236
_refine_diff_density_rms 0.080
_refine_ls_extinction_method none
_refine_ls_goodness_of_fit_ref 1.049
_refine_ls_hydrogen_treatment constr
_refine_ls_matrix_type full
_refine_ls_number_parameters 775
_refine_ls_number_reflns 10632
_refine_ls_number_restraints 0
_refine_ls_restrained_S_all 1.049
_refine_ls_R_factor_all 0.1791
_refine_ls_R_factor_gt 0.1286
_refine_ls_shift/su_max 0.000
_refine_ls_shift/su_mean 0.000
_refine_ls_structure_factor_coef Fsqd
_refine_ls_weighting_details 'calc w=1/[\s^2^(Fo^2^)+(0.1770P)^2^+0.2043P] where P=(Fo^2^+2Fc^2^)/3'
_refine_ls_weighting_scheme calc
_refine_ls_wR_factor_gt 0.3259
_refine_ls_wR_factor_ref 0.3691
_reflns_number_gt 5875
_reflns_number_total 10632
_reflns_threshold_expression >2sigma(I)
_cod_data_source_file c4cc07630c2.cif
_cod_data_source_block DAP2
_cod_original_cell_volume 3278.4(11)
_cod_original_sg_symbol_H-M P-1
_cod_database_code 7116369

loop_
_symmetry_equiv_pos_as_xyz
'x, y, z'
'-x, -y, -z'

loop_
_atom_site_label
_atom_site_type_symbol
_atom_site_fract_x
_atom_site_fract_y
_atom_site_fract_z
_atom_site_U_iso_or_equiv
_atom_site_adp_type
_atom_site_occupancy
_atom_site_symmetry_multiplicity
_atom_site_calc_flag
_atom_site_refinement_flags
C1 C 0.8196(5) 0.3680(3) 0.6385(2) 0.0835(12) Uani 1 1 d .
H1A H 0.8277 0.3619 0.5961 0.100 Uiso 1 1 calc R
C2 C 0.8029(5) 0.4431(3) 0.6703(2) 0.0773(11) Uani 1 1 d .
H2A H 0.7959 0.4887 0.6487 0.093 Uiso 1 1 calc R
C3 C 0.7954(4) 0.4560(2) 0.7337(2) 0.0739(11) Uani 1 1 d .
C4 C 0.7784(4) 0.5343(2) 0.7667(2) 0.0714(10) Uani 1 1 d .
C5 C 0.7713(4) 0.5440(2) 0.8287(2) 0.0694(10) Uani 1 1 d .
C6 C 0.7567(4) 0.6236(2) 0.8633(2) 0.0717(10) Uani 1 1 d .
H6A H 0.7535 0.6709 0.8431 0.086 Uiso 1 1 calc R
C7 C 0.7476(4) 0.6322(2) 0.92301(19) 0.0680(10) Uani 1 1 d .
C8 C 0.7327(4) 0.7036(2) 0.96959(18) 0.0664(9) Uani 1 1 d .
C9 C 0.7361(4) 0.7893(2) 0.97581(19) 0.0692(10) Uani 1 1 d .
C10 C 0.7328(4) 0.8201(2) 1.04142(19) 0.0690(10) Uani 1 1 d .
C11 C 0.7370(4) 0.9009(2) 1.0736(2) 0.0710(10) Uani 1 1 d .
H11A H 0.7433 0.9477 1.0526 0.085 Uiso 1 1 calc R
C12 C 0.7322(4) 0.9150(2) 1.13711(19) 0.0679(10) Uani 1 1 d .
C13 C 0.7327(4) 0.9972(2) 1.1702(2) 0.0712(10) Uani 1 1 d .
C14 C 0.7287(5) 1.0117(3) 1.2326(2) 0.0768(11) Uani 1 1 d .
C15 C 0.7274(5) 1.0943(3) 1.2676(2) 0.0873(13) Uani 1 1 d .
H15A H 0.7272 1.1411 1.2467 0.105 Uiso 1 1 calc R
C16 C 0.7267(6) 1.1071(3) 1.3285(3) 0.1007(15) Uani 1 1 d .
H16A H 0.7246 1.1624 1.3498 0.121 Uiso 1 1 calc R
C17 C 0.8246(5) 0.2993(3) 0.6703(2) 0.0812(11) Uani 1 1 d .
H17A H 0.8347 0.2461 0.6487 0.097 Uiso 1 1 calc R
C18 C 0.8153(4) 0.3079(2) 0.7311(2) 0.0745(11) Uani 1 1 d .
H18A H 0.8192 0.2602 0.7509 0.089 Uiso 1 1 calc R
C19 C 0.7999(4) 0.3854(2) 0.7665(2) 0.0683(10) Uani 1 1 d .
C20 C 0.7874(4) 0.3949(2) 0.8282(2) 0.0675(10) Uani 1 1 d .
C21 C 0.7744(4) 0.4732(2) 0.86191(19) 0.0667(10) Uani 1 1 d .
C22 C 0.7654(4) 0.4853(2) 0.92532(19) 0.0682(10) Uani 1 1 d .
H22A H 0.7688 0.4392 0.9469 0.082 Uiso 1 1 calc R
C23 C 0.7517(4) 0.5623(2) 0.95639(19) 0.0670(10) Uani 1 1 d .
C24 C 0.7371(4) 0.5904(2) 1.02085(19) 0.0688(10) Uani 1 1 d .
C25 C 0.7265(4) 0.6752(2) 1.02616(19) 0.0678(10) Uani 1 1 d .
C26 C 0.7241(4) 0.7490(2) 1.0739(2) 0.0688(10) Uani 1 1 d .
C27 C 0.7210(4) 0.7608(2) 1.1350(2) 0.0674(10) Uani 1 1 d .
H27A H 0.7151 0.7129 1.1549 0.081 Uiso 1 1 calc R
C28 C 0.7266(4) 0.8441(2) 1.1708(2) 0.0689(10) Uani 1 1 d .
C29 C 0.7220(4) 0.8585(3) 1.2333(2) 0.0719(10) Uani 1 1 d .
C30 C 0.7248(5) 0.9418(3) 1.2665(2) 0.0782(11) Uani 1 1 d .
C31 C 0.7278(6) 0.9597(3) 1.3313(2) 0.0944(13) Uani 1 1 d .
H31A H 0.7290 0.9147 1.3541 0.113 Uiso 1 1 calc R
C32 C 0.7290(7) 1.0394(3) 1.3619(2) 0.1057(16) Uani 1 1 d .
H32A H 0.7314 1.0500 1.4055 0.127 Uiso 1 1 calc R
C33 C 0.7673(5) 0.6063(3) 0.73271(19) 0.0734(10) Uani 1 1 d .
C34 C 0.6357(6) 0.6072(3) 0.6952(2) 0.0904(12) Uani 1 1 d .
H34A H 0.5532 0.5612 0.6902 0.109 Uiso 1 1 calc R
C35 C 0.6243(6) 0.6752(3) 0.6650(3) 0.0989(14) Uani 1 1 d .
H35A H 0.5338 0.6754 0.6394 0.119 Uiso 1 1 calc R
C36 C 0.7403(6) 0.7410(3) 0.6714(2) 0.0957(14) Uani 1 1 d .
H36A H 0.7317 0.7867 0.6499 0.115 Uiso 1 1 calc R
C37 C 0.8719(6) 0.7418(3) 0.7094(2) 0.0974(14) Uani 1 1 d .
H37A H 0.9538 0.7882 0.7147 0.117 Uiso 1 1 calc R
C38 C 0.8827(5) 0.6741(3) 0.7395(2) 0.0834(12) Uani 1 1 d .
H38A H 0.9730 0.6748 0.7657 0.100 Uiso 1 1 calc R
C39 C 0.7415(5) 0.8417(2) 0.92726(19) 0.0729(10) Uani 1 1 d .
C40 C 0.6517(5) 0.8104(3) 0.8676(2) 0.0810(12) Uani 1 1 d .
H40A H 0.5892 0.7542 0.8581 0.097 Uiso 1 1 calc R
C41 C 0.6508(6) 0.8573(3) 0.8227(2) 0.0953(14) Uani 1 1 d .
H41A H 0.5874 0.8335 0.7824 0.114 Uiso 1 1 calc R
C42 C 0.7406(6) 0.9400(3) 0.8339(2) 0.0954(14) Uani 1 1 d .
C43 C 0.8323(6) 0.9706(3) 0.8932(2) 0.0935(14) Uani 1 1 d .
H43A H 0.8968 1.0261 0.9023 0.112 Uiso 1 1 calc R
C44 C 0.8330(5) 0.9228(3) 0.9396(2) 0.0842(12) Uani 1 1 d .
H44A H 0.8965 0.9459 0.9799 0.101 Uiso 1 1 calc R
C45 C 0.7422(4) 1.0710(2) 1.13519(19) 0.0724(10) Uani 1 1 d .
C46 C 0.6182(5) 1.0833(3) 1.0979(3) 0.0958(14) Uani 1 1 d .
H46A H 0.5266 1.0455 1.0938 0.115 Uiso 1 1 calc R
C47 C 0.6298(6) 1.1512(4) 1.0670(3) 0.1010(15) Uani 1 1 d .
H47A H 0.5449 1.1603 1.0423 0.121 Uiso 1 1 calc R
C48 C 0.7593(6) 1.2051(3) 1.0710(2) 0.0907(13) Uani 1 1 d .
H48A H 0.7655 1.2515 1.0495 0.109 Uiso 1 1 calc R
C49 C 0.8810(6) 1.1914(3) 1.1067(2) 0.0951(13) Uani 1 1 d .
H49A H 0.9726 1.2283 1.1095 0.114 Uiso 1 1 calc R
C50 C 0.8724(5) 1.1250(3) 1.1385(2) 0.0859(12) Uani 1 1 d .
H50A H 0.9580 1.1165 1.1631 0.103 Uiso 1 1 calc R
C51 C 0.7834(4) 0.3199(2) 0.86077(19) 0.0692(10) Uani 1 1 d .
C52 C 0.9064(5) 0.2912(3) 0.8801(2) 0.0815(11) Uani 1 1 d .
H52A H 0.9959 0.3192 0.8731 0.098 Uiso 1 1 calc R
C53 C 0.8987(5) 0.2219(3) 0.9097(2) 0.0847(12) Uani 1 1 d .
H53A H 0.9837 0.2032 0.9235 0.102 Uiso 1 1 calc R
C54 C 0.7702(5) 0.1799(3) 0.9193(2) 0.0839(12) Uani 1 1 d .
H54A H 0.7656 0.1320 0.9393 0.101 Uiso 1 1 calc R
C55 C 0.6467(5) 0.2078(3) 0.8997(2) 0.0820(11) Uani 1 1 d .
H55A H 0.5571 0.1798 0.9066 0.098 Uiso 1 1 calc R
C56 C 0.6552(4) 0.2770(3) 0.8700(2) 0.0762(11) Uani 1 1 d .
H56A H 0.5700 0.2951 0.8557 0.091 Uiso 1 1 calc R
C57 C 0.7329(4) 0.5368(2) 1.06768(18) 0.0686(10) Uani 1 1 d .
C58 C 0.6282(4) 0.5351(3) 1.10387(19) 0.0744(10) Uani 1 1 d .
H58A H 0.5605 0.5693 1.0972 0.089 Uiso 1 1 calc R
C59 C 0.6218(5) 0.4857(3) 1.1481(2) 0.0804(11) Uani 1 1 d .
H59A H 0.5495 0.4860 1.1713 0.096 Uiso 1 1 calc R
C60 C 0.7193(5) 0.4347(2) 1.1598(2) 0.0790(11) Uani 1 1 d .
C61 C 0.8235(5) 0.4371(3) 1.1258(2) 0.0803(11) Uani 1 1 d .
H61A H 0.8925 0.4040 1.1337 0.096 Uiso 1 1 calc R
C62 C 0.8309(4) 0.4865(2) 1.08021(19) 0.0730(10) Uani 1 1 d .
H62A H 0.9037 0.4860 1.0573 0.088 Uiso 1 1 calc R
C63 C 0.7077(4) 0.7849(3) 1.26722(19) 0.0750(10) Uani 1 1 d .
C64 C 0.5831(5) 0.7580(3) 1.2874(2) 0.0787(11) Uani 1 1 d .
H64A H 0.5076 0.7867 1.2803 0.094 Uiso 1 1 calc R
C65 C 0.5675(5) 0.6898(3) 1.3178(2) 0.0876(12) Uani 1 1 d .
H65A H 0.4825 0.6723 1.3322 0.105 Uiso 1 1 calc R
C66 C 0.6764(5) 0.6473(3) 1.3272(2) 0.0883(12) Uani 1 1 d .
H66A H 0.6656 0.5997 1.3475 0.106 Uiso 1 1 calc R
C67 C 0.7990(5) 0.6730(3) 1.3076(2) 0.0896(13) Uani 1 1 d .
H67A H 0.8737 0.6436 1.3146 0.108 Uiso 1 1 calc R
C68 C 0.8161(5) 0.7409(3) 1.2777(2) 0.0779(11) Uani 1 1 d .
H68A H 0.9023 0.7581 1.2641 0.094 Uiso 1 1 calc R
C69 C 0.7348(8) 0.9913(4) 0.7834(3) 0.1154(18) Uani 1 1 d .
H69A H 0.6596 0.9576 0.7458 0.138 Uiso 1 1 calc R
H69B H 0.7069 1.0450 0.7982 0.138 Uiso 1 1 calc R
C70 C 0.8695(8) 1.0130(5) 0.7664(4) 0.139(2) Uani 1 1 d .
H70A H 0.9046 0.9601 0.7577 0.166 Uiso 1 1 calc R
H70B H 0.9413 1.0538 0.8022 0.166 Uiso 1 1 calc R
C71 C 0.8583(8) 1.0550(5) 0.7067(4) 0.131(2) Uani 1 1 d .
H71A H 0.8002 1.0981 0.7112 0.158 Uiso 1 1 calc R
H71B H 0.9566 1.0862 0.7060 0.158 Uiso 1 1 calc R
C72 C 0.7943(11) 0.9947(5) 0.6464(4) 0.151(3) Uani 1 1 d .
H72A H 0.6989 0.9603 0.6480 0.182 Uiso 1 1 calc R
H72B H 0.8565 0.9543 0.6402 0.182 Uiso 1 1 calc R
C73 C 0.7749(10) 1.0373(5) 0.5907(4) 0.145(2) Uani 1 1 d .
H73A H 0.7624 0.9937 0.5520 0.174 Uiso 1 1 calc R
H73B H 0.8639 1.0825 0.5949 0.174 Uiso 1 1 calc R
C74 C 0.6437(9) 1.0790(5) 0.5833(3) 0.141(3) Uani 1 1 d .
H74A H 0.5536 1.0330 0.5746 0.169 Uiso 1 1 calc R
H74B H 0.6508 1.1183 0.6235 0.169 Uiso 1 1 calc R
C75 C 0.6346(9) 1.1289(5) 0.5314(3) 0.138(2) Uani 1 1 d .
H75A H 0.7265 1.1733 0.5395 0.166 Uiso 1 1 calc R
H75B H 0.6250 1.0889 0.4912 0.166 Uiso 1 1 calc R
C76 C 0.5120(8) 1.1725(6) 0.5239(4) 0.149(3) Uani 1 1 d .
H76A H 0.5228 1.2152 0.5629 0.178 Uiso 1 1 calc R
H76B H 0.4192 1.1291 0.5164 0.178 Uiso 1 1 calc R
C77 C 0.5110(10) 1.2179(8) 0.4688(4) 0.179(3) Uani 1 1 d .
H77A H 0.4291 1.2448 0.4635 0.268 Uiso 1 1 calc R
H77B H 0.5019 1.1758 0.4303 0.268 Uiso 1 1 calc R
H77C H 0.6014 1.2625 0.4770 0.268 Uiso 1 1 calc R
C78 C 0.7128(6) 0.3816(3) 1.2091(2) 0.0901(13) Uani 1 1 d .
H78A H 0.7502 0.3305 1.1970 0.108 Uiso 1 1 calc R
H78B H 0.6104 0.3605 1.2100 0.108 Uiso 1 1 calc R
C79 C 0.7968(5) 0.4289(3) 1.2743(2) 0.0882(12) Uani 1 1 d .
H79A H 0.7540 0.4772 1.2875 0.106 Uiso 1 1 calc R
H79B H 0.8971 0.4542 1.2724 0.106 Uiso 1 1 calc R
C80 C 0.8022(6) 0.3754(3) 1.3239(2) 0.0992(14) Uani 1 1 d .
H80A H 0.8529 0.3302 1.3129 0.119 Uiso 1 1 calc R
H80B H 0.7022 0.3462 1.3237 0.119 Uiso 1 1 calc R
C81 C 0.8772(8) 0.4267(5) 1.3896(3) 0.126(2) Uani 1 1 d .
H81A H 0.9767 0.4563 1.3893 0.151 Uiso 1 1 calc R
H81B H 0.8261 0.4720 1.4002 0.151 Uiso 1 1 calc R
C82 C 0.8857(9) 0.3762(5) 1.4408(3) 0.129(2) Uani 1 1 d .
H82A H 0.7895 0.3375 1.4363 0.155 Uiso 1 1 calc R
H82B H 0.9112 0.4166 1.4821 0.155 Uiso 1 1 calc R
C83 C 0.9958(9) 0.3229(6) 1.4393(3) 0.146(2) Uani 1 1 d .
H83A H 1.0923 0.3624 1.4461 0.175 Uiso 1 1 calc R
H83B H 0.9734 0.2856 1.3969 0.175 Uiso 1 1 calc R
C84 C 1.0029(8) 0.2657(6) 1.4883(3) 0.137(2) Uani 1 1 d .
H84A H 1.0321 0.3034 1.5308 0.164 Uiso 1 1 calc R
H84B H 0.9047 0.2292 1.4835 0.164 Uiso 1 1 calc R
C85 C 1.1006(10) 0.2103(6) 1.4846(4) 0.149(3) Uani 1 1 d .
H85A H 1.1997 0.2470 1.4920 0.179 Uiso 1 1 calc R
H85B H 1.0752 0.1753 1.4413 0.179 Uiso 1 1 calc R
C86 C 1.1019(10) 0.1512(6) 1.5291(4) 0.149(3) Uani 1 1 d .
H86A H 1.1770 0.1200 1.5253 0.223 Uiso 1 1 calc R
H86B H 1.0075 0.1099 1.5192 0.223 Uiso 1 1 calc R
H86C H 1.1220 0.1847 1.5721 0.223 Uiso 1 1 calc R

loop_
_atom_site_aniso_label
_atom_site_aniso_U_11
_atom_site_aniso_U_22
_atom_site_aniso_U_33
_atom_site_aniso_U_23
_atom_site_aniso_U_13
_atom_site_aniso_U_12
C1 0.085(3) 0.074(3) 0.093(3) 0.002(2) 0.025(2) 0.031(2)
C2 0.078(3) 0.060(2) 0.095(3) 0.0055(19) 0.023(2) 0.0274(19)
C3 0.065(2) 0.054(2) 0.104(3) 0.0022(18) 0.021(2) 0.0263(17)
C4 0.071(2) 0.053(2) 0.093(3) 0.0083(17) 0.0222(19) 0.0259(18)
C5 0.069(2) 0.049(2) 0.094(3) 0.0076(17) 0.0181(19) 0.0291(17)
C6 0.068(2) 0.048(2) 0.099(3) 0.0068(17) 0.0169(19) 0.0238(17)
C7 0.071(2) 0.049(2) 0.085(3) 0.0045(16) 0.0151(18) 0.0284(17)
C8 0.066(2) 0.057(2) 0.079(2) 0.0047(17) 0.0154(17) 0.0311(17)
C9 0.064(2) 0.053(2) 0.092(3) 0.0019(17) 0.0155(18) 0.0286(17)
C10 0.063(2) 0.051(2) 0.097(3) 0.0058(17) 0.0207(18) 0.0295(17)
C11 0.066(2) 0.054(2) 0.098(3) 0.0103(18) 0.0197(19) 0.0281(17)
C12 0.066(2) 0.048(2) 0.091(3) 0.0011(16) 0.0190(18) 0.0274(16)
C13 0.065(2) 0.051(2) 0.095(3) 0.0006(17) 0.0146(19) 0.0228(17)
C14 0.080(3) 0.056(2) 0.097(3) 0.0057(19) 0.024(2) 0.0272(19)
C15 0.101(3) 0.054(2) 0.109(4) -0.002(2) 0.031(2) 0.032(2)
C16 0.134(4) 0.060(3) 0.111(4) -0.009(2) 0.047(3) 0.034(3)
C17 0.084(3) 0.059(2) 0.103(3) 0.001(2) 0.029(2) 0.029(2)
C18 0.076(2) 0.051(2) 0.097(3) 0.0036(18) 0.020(2) 0.0276(18)
C19 0.063(2) 0.047(2) 0.095(3) 0.0065(17) 0.0198(18) 0.0207(16)
C20 0.061(2) 0.047(2) 0.096(3) 0.0060(17) 0.0181(18) 0.0248(16)
C21 0.060(2) 0.049(2) 0.092(3) 0.0056(17) 0.0189(18) 0.0237(16)
C22 0.065(2) 0.047(2) 0.094(3) 0.0088(17) 0.0176(18) 0.0234(16)
C23 0.063(2) 0.048(2) 0.092(3) 0.0066(16) 0.0174(18) 0.0250(16)
C24 0.060(2) 0.053(2) 0.093(3) 0.0053(17) 0.0156(18) 0.0224(16)
C25 0.059(2) 0.056(2) 0.092(3) 0.0022(17) 0.0172(17) 0.0326(17)
C26 0.062(2) 0.055(2) 0.090(3) 0.0030(17) 0.0168(18) 0.0280(17)
C27 0.061(2) 0.047(2) 0.097(3) 0.0084(17) 0.0200(18) 0.0242(16)
C28 0.064(2) 0.054(2) 0.092(3) 0.0041(17) 0.0219(18) 0.0269(17)
C29 0.062(2) 0.060(2) 0.096(3) 0.0087(18) 0.0209(19) 0.0252(18)
C30 0.082(3) 0.063(2) 0.093(3) 0.0031(19) 0.029(2) 0.028(2)
C31 0.111(4) 0.075(3) 0.104(4) 0.011(2) 0.035(3) 0.035(3)
C32 0.148(5) 0.074(3) 0.096(3) -0.004(2) 0.039(3) 0.035(3)
C33 0.081(3) 0.059(2) 0.083(3) 0.0054(17) 0.021(2) 0.029(2)
C34 0.095(3) 0.075(3) 0.101(3) 0.012(2) 0.021(2) 0.028(2)
C35 0.095(3) 0.087(3) 0.117(4) 0.028(3) 0.013(3) 0.033(3)
C36 0.119(4) 0.077(3) 0.104(3) 0.025(2) 0.028(3) 0.049(3)
C37 0.112(4) 0.069(3) 0.113(4) 0.013(2) 0.031(3) 0.026(2)
C38 0.084(3) 0.069(3) 0.105(3) 0.019(2) 0.025(2) 0.032(2)
C39 0.083(3) 0.050(2) 0.089(3) 0.0021(17) 0.022(2) 0.0310(19)
C40 0.094(3) 0.063(2) 0.090(3) 0.005(2) 0.016(2) 0.041(2)
C41 0.112(4) 0.084(3) 0.092(3) 0.007(2) 0.010(2) 0.051(3)
C42 0.122(4) 0.073(3) 0.105(4) 0.018(2) 0.027(3) 0.055(3)
C43 0.132(4) 0.060(3) 0.095(3) 0.011(2) 0.025(3) 0.043(3)
C44 0.086(3) 0.064(3) 0.104(3) 0.010(2) 0.020(2) 0.031(2)
C45 0.080(3) 0.051(2) 0.091(3) 0.0001(17) 0.024(2) 0.035(2)
C46 0.081(3) 0.081(3) 0.136(4) 0.022(3) 0.027(3) 0.041(2)
C47 0.096(4) 0.088(3) 0.133(4) 0.025(3) 0.025(3) 0.054(3)
C48 0.115(4) 0.066(3) 0.099(3) 0.014(2) 0.029(3) 0.038(3)
C49 0.101(3) 0.065(3) 0.117(4) 0.015(2) 0.026(3) 0.017(2)
C50 0.079(3) 0.065(3) 0.110(3) 0.009(2) 0.014(2) 0.025(2)
C51 0.071(2) 0.0415(19) 0.094(3) -0.0012(16) 0.0219(19) 0.0215(17)
C52 0.071(2) 0.054(2) 0.123(3) 0.011(2) 0.024(2) 0.0269(19)
C53 0.072(3) 0.057(2) 0.127(4) 0.014(2) 0.017(2) 0.032(2)
C54 0.083(3) 0.057(2) 0.117(3) 0.018(2) 0.023(2) 0.032(2)
C55 0.072(2) 0.065(3) 0.115(3) 0.019(2) 0.027(2) 0.026(2)
C56 0.068(2) 0.062(2) 0.103(3) 0.0139(19) 0.020(2) 0.0292(19)
C57 0.071(2) 0.050(2) 0.082(2) -0.0016(16) 0.0167(18) 0.0221(17)
C58 0.071(2) 0.062(2) 0.092(3) 0.0061(18) 0.018(2) 0.0295(19)
C59 0.071(2) 0.067(2) 0.103(3) 0.011(2) 0.024(2) 0.0187(19)
C60 0.085(3) 0.055(2) 0.093(3) 0.0087(18) 0.019(2) 0.0154(19)
C61 0.081(3) 0.060(2) 0.105(3) 0.014(2) 0.019(2) 0.034(2)
C62 0.073(2) 0.058(2) 0.092(3) 0.0059(18) 0.0220(19) 0.0274(18)
C63 0.075(2) 0.063(2) 0.087(3) 0.0029(18) 0.022(2) 0.0235(19)
C64 0.072(2) 0.077(3) 0.087(3) 0.008(2) 0.020(2) 0.025(2)
C65 0.082(3) 0.083(3) 0.097(3) 0.012(2) 0.025(2) 0.019(2)
C66 0.087(3) 0.073(3) 0.106(3) 0.018(2) 0.026(2) 0.023(2)
C67 0.082(3) 0.072(3) 0.116(3) 0.014(2) 0.020(2) 0.029(2)
C68 0.075(2) 0.064(2) 0.101(3) 0.0129(19) 0.025(2) 0.0277(19)
C69 0.145(5) 0.100(4) 0.117(4) 0.025(3) 0.040(3) 0.052(4)
C70 0.112(5) 0.119(5) 0.198(7) 0.057(5) 0.028(4) 0.047(4)
C71 0.125(5) 0.116(5) 0.165(6) 0.055(5) 0.039(4) 0.031(4)
C72 0.216(8) 0.107(5) 0.140(6) 0.012(4) 0.064(5) 0.048(5)
C73 0.177(7) 0.132(6) 0.137(6) 0.019(4) 0.061(5) 0.047(5)
C74 0.166(7) 0.114(5) 0.121(5) 0.003(4) 0.050(4) -0.014(5)
C75 0.158(6) 0.144(6) 0.091(4) -0.006(4) 0.032(4) 0.010(5)
C76 0.102(5) 0.174(7) 0.151(6) 0.014(5) 0.018(4) 0.018(5)
C77 0.140(6) 0.231(11) 0.153(7) 0.050(7) 0.009(5) 0.035(6)
C78 0.096(3) 0.063(3) 0.114(4) 0.016(2) 0.026(3) 0.026(2)
C79 0.098(3) 0.075(3) 0.095(3) 0.016(2) 0.024(2) 0.029(2)
C80 0.102(3) 0.088(3) 0.116(4) 0.024(3) 0.031(3) 0.037(3)
C81 0.157(6) 0.125(5) 0.095(4) 0.035(3) 0.033(3) 0.021(4)
C82 0.151(6) 0.127(5) 0.113(4) 0.024(4) 0.039(4) 0.039(4)
C83 0.151(6) 0.168(7) 0.125(5) 0.040(5) 0.051(4) 0.030(5)
C84 0.130(5) 0.177(7) 0.124(5) 0.052(5) 0.046(4) 0.056(5)
C85 0.155(6) 0.177(7) 0.133(5) 0.040(5) 0.047(4) 0.064(6)
C86 0.168(7) 0.161(7) 0.145(6) 0.036(5) 0.053(5) 0.085(6)

loop_
_atom_type_symbol
_atom_type_description
_atom_type_scat_dispersion_real
_atom_type_scat_dispersion_imag
_atom_type_scat_source
C C 0.0181 0.0091 'International Tables Vol C Tables 4.2.6.8 and 6.1.1.4'
H H 0.0000 0.0000 'International Tables Vol C Tables 4.2.6.8 and 6.1.1.4'

loop_
_geom_angle_atom_site_label_1
_geom_angle_atom_site_label_2
_geom_angle_atom_site_label_3
_geom_angle
C2 C1 C17 118.2(4)
C2 C1 H1A 120.9
C17 C1 H1A 120.9
C1 C2 C3 122.9(4)
C1 C2 H2A 118.6
C3 C2 H2A 118.6
C2 C3 C4 122.8(4)
C2 C3 C19 119.1(3)
C4 C3 C19 118.1(4)
C5 C4 C3 120.8(3)
C5 C4 C33 120.4(3)
C3 C4 C33 118.8(4)
C4 C5 C6 121.6(3)
C4 C5 C21 121.5(3)
C6 C5 C21 117.0(4)
C7 C6 C5 121.3(3)
C7 C6 H6A 119.3
C5 C6 H6A 119.3
C6 C7 C23 122.0(3)
C6 C7 C8 133.6(3)
C23 C7 C8 104.4(3)
C9 C8 C25 112.0(3)
C9 C8 C7 139.0(4)
C25 C8 C7 108.6(3)
C8 C9 C10 106.1(4)
C8 C9 C39 127.9(4)
C10 C9 C39 126.1(3)
C11 C10 C26 119.3(4)
C11 C10 C9 131.0(4)
C26 C10 C9 109.7(3)
C10 C11 C12 120.8(4)
C10 C11 H11A 119.6
C12 C11 H11A 119.6
C11 C12 C13 121.3(4)
C11 C12 C28 120.3(3)
C13 C12 C28 118.3(4)
C14 C13 C12 121.7(4)
C14 C13 C45 120.4(3)
C12 C13 C45 117.9(3)
C13 C14 C15 123.1(4)
C13 C14 C30 120.2(3)
C15 C14 C30 116.7(4)
C16 C15 C14 121.9(4)
C16 C15 H15A 119.0
C14 C15 H15A 119.0
C15 C16 C32 121.1(4)
C15 C16 H16A 119.5
C32 C16 H16A 119.5
C18 C17 C1 121.2(3)
C18 C17 H17A 119.4
C1 C17 H17A 119.4
C17 C18 C19 122.6(4)
C17 C18 H18A 118.7
C19 C18 H18A 118.7
C20 C19 C18 123.5(3)
C20 C19 C3 120.5(3)
C18 C19 C3 116.0(4)
C19 C20 C21 121.7(3)
C19 C20 C51 120.3(3)
C21 C20 C51 118.0(3)
C20 C21 C22 122.9(3)
C20 C21 C5 117.3(3)
C22 C21 C5 119.8(3)
C23 C22 C21 121.1(3)
C23 C22 H22A 119.4
C21 C22 H22A 119.4
C22 C23 C7 118.8(3)
C22 C23 C24 131.7(3)
C7 C23 C24 109.5(3)
C25 C24 C57 128.7(4)
C25 C24 C23 106.1(3)
C57 C24 C23 125.2(3)
C24 C25 C8 111.3(3)
C24 C25 C26 140.2(4)
C8 C25 C26 108.2(3)
C27 C26 C10 121.2(3)
C27 C26 C25 134.7(4)
C10 C26 C25 104.0(3)
C26 C27 C28 121.6(3)
C26 C27 H27A 119.2
C28 C27 H27A 119.2
C29 C28 C27 123.2(3)
C29 C28 C12 120.0(3)
C27 C28 C12 116.7(3)
C28 C29 C30 121.2(4)
C28 C29 C63 120.3(3)
C30 C29 C63 118.4(4)
C31 C30 C29 122.6(4)
C31 C30 C14 118.8(4)
C29 C30 C14 118.5(4)
C32 C31 C30 121.6(5)
C32 C31 H31A 119.2
C30 C31 H31A 119.2
C31 C32 C16 119.8(4)
C31 C32 H32A 120.1
C16 C32 H32A 120.1
C38 C33 C34 118.3(4)
C38 C33 C4 121.7(4)
C34 C33 C4 120.0(4)
C33 C34 C35 120.0(5)
C33 C34 H34A 120.0
C35 C34 H34A 120.0
C36 C35 C34 120.9(5)
C36 C35 H35A 119.6
C34 C35 H35A 119.6
C35 C36 C37 119.8(4)
C35 C36 H36A 120.1
C37 C36 H36A 120.1
C38 C37 C36 119.2(5)
C38 C37 H37A 120.4
C36 C37 H37A 120.4
C33 C38 C37 121.8(4)
C33 C38 H38A 119.1
C37 C38 H38A 119.1
C44 C39 C40 118.0(4)
C44 C39 C9 121.8(4)
C40 C39 C9 120.2(4)
C41 C40 C39 121.8(5)
C41 C40 H40A 119.1
C39 C40 H40A 119.1
C40 C41 C42 121.6(5)
C40 C41 H41A 119.2
C42 C41 H41A 119.2
C43 C42 C41 116.4(4)
C43 C42 C69 123.2(5)
C41 C42 C69 120.4(5)
C44 C43 C42 122.1(5)
C44 C43 H43A 118.9
C42 C43 H43A 118.9
C39 C44 C43 120.0(5)
C39 C44 H44A 120.0
C43 C44 H44A 120.0
C50 C45 C46 118.8(4)
C50 C45 C13 120.7(4)
C46 C45 C13 120.4(4)
C47 C46 C45 119.2(5)
C47 C46 H46A 120.4
C45 C46 H46A 120.4
C48 C47 C46 121.6(5)
C48 C47 H47A 119.2
C46 C47 H47A 119.2
C47 C48 C49 118.8(5)
C47 C48 H48A 120.6
C49 C48 H48A 120.6
C48 C49 C50 120.9(5)
C48 C49 H49A 119.6
C50 C49 H49A 119.6
C45 C50 C49 120.7(4)
C45 C50 H50A 119.6
C49 C50 H50A 119.6
C56 C51 C52 118.8(4)
C56 C51 C20 119.7(3)
C52 C51 C20 121.6(4)
C53 C52 C51 120.0(4)
C53 C52 H52A 120.0
C51 C52 H52A 120.0
C54 C53 C52 120.8(4)
C54 C53 H53A 119.6
C52 C53 H53A 119.6
C53 C54 C55 119.5(4)
C53 C54 H54A 120.3
C55 C54 H54A 120.3
C56 C55 C54 119.4(4)
C56 C55 H55A 120.3
C54 C55 H55A 120.3
C51 C56 C55 121.6(4)
C51 C56 H56A 119.2
C55 C56 H56A 119.2
C62 C57 C58 116.6(4)
C62 C57 C24 122.8(3)
C58 C57 C24 120.5(3)
C59 C58 C57 121.8(4)
C59 C58 H58A 119.1
C57 C58 H58A 119.1
C58 C59 C60 121.2(4)
C58 C59 H59A 119.4
C60 C59 H59A 119.4
C61 C60 C59 117.6(4)
C61 C60 C78 121.5(4)
C59 C60 C78 120.9(4)
C60 C61 C62 122.0(4)
C60 C61 H61A 119.0
C62 C61 H61A 119.0
C61 C62 C57 120.8(4)
C61 C62 H62A 119.6
C57 C62 H62A 119.6
C64 C63 C68 118.4(4)
C64 C63 C29 120.1(3)
C68 C63 C29 121.5(4)
C65 C64 C63 120.8(4)
C65 C64 H64A 119.6
C63 C64 H64A 119.6
C66 C65 C64 119.4(4)
C66 C65 H65A 120.3
C64 C65 H65A 120.3
C67 C66 C65 120.4(4)
C67 C66 H66A 119.8
C65 C66 H66A 119.8
C66 C67 C68 120.7(4)
C66 C67 H67A 119.7
C68 C67 H67A 119.7
C67 C68 C63 120.3(4)
C67 C68 H68A 119.8
C63 C68 H68A 119.8
C70 C69 C42 112.6(5)
C70 C69 H69A 109.1
C42 C69 H69A 109.1
C70 C69 H69B 109.1
C42 C69 H69B 109.1
H69A C69 H69B 107.8
C69 C70 C71 112.7(5)
C69 C70 H70A 109.0
C71 C70 H70A 109.0
C69 C70 H70B 109.0
C71 C70 H70B 109.0
H70A C70 H70B 107.8
C72 C71 C70 115.3(7)
C72 C71 H71A 108.4
C70 C71 H71A 108.4
C72 C71 H71B 108.4
C70 C71 H71B 108.4
H71A C71 H71B 107.5
C71 C72 C73 114.1(7)
C71 C72 H72A 108.7
C73 C72 H72A 108.7
C71 C72 H72B 108.7
C73 C72 H72B 108.7
H72A C72 H72B 107.6
C72 C73 C74 114.0(6)
C72 C73 H73A 108.7
C74 C73 H73A 108.7
C72 C73 H73B 108.7
C74 C73 H73B 108.7
H73A C73 H73B 107.6
C75 C74 C73 113.3(6)
C75 C74 H74A 108.9
C73 C74 H74A 108.9
C75 C74 H74B 108.9
C73 C74 H74B 108.9
H74A C74 H74B 107.7
C76 C75 C74 115.1(6)
C76 C75 H75A 108.5
C74 C75 H75A 108.5
C76 C75 H75B 108.5
C74 C75 H75B 108.5
H75A C75 H75B 107.5
C75 C76 C77 110.2(7)
C75 C76 H76A 109.6
C77 C76 H76A 109.6
C75 C76 H76B 109.6
C77 C76 H76B 109.6
H76A C76 H76B 108.1
C76 C77 H77A 109.5
C76 C77 H77B 109.5
H77A C77 H77B 109.5
C76 C77 H77C 109.5
H77A C77 H77C 109.5
H77B C77 H77C 109.5
C60 C78 C79 114.4(4)
C60 C78 H78A 108.7
C79 C78 H78A 108.7
C60 C78 H78B 108.7
C79 C78 H78B 108.7
H78A C78 H78B 107.6
C78 C79 C80 115.7(4)
C78 C79 H79A 108.4
C80 C79 H79A 108.4
C78 C79 H79B 108.4
C80 C79 H79B 108.4
H79A C79 H79B 107.4
C79 C80 C81 114.0(5)
C79 C80 H80A 108.8
C81 C80 H80A 108.8
C79 C80 H80B 108.8
C81 C80 H80B 108.8
H80A C80 H80B 107.6
C82 C81 C80 116.0(6)
C82 C81 H81A 108.3
C80 C81 H81A 108.3
C82 C81 H81B 108.3
C80 C81 H81B 108.3
H81A C81 H81B 107.4
C81 C82 C83 112.5(6)
C81 C82 H82A 109.1
C83 C82 H82A 109.1
C81 C82 H82B 109.1
C83 C82 H82B 109.1
H82A C82 H82B 107.8
C82 C83 C84 114.8(6)
C82 C83 H83A 108.6
C84 C83 H83A 108.6
C82 C83 H83B 108.6
C84 C83 H83B 108.6
H83A C83 H83B 107.5
C85 C84 C83 115.2(6)
C85 C84 H84A 108.5
C83 C84 H84A 108.5
C85 C84 H84B 108.5
C83 C84 H84B 108.5
H84A C84 H84B 107.5
C84 C85 C86 115.6(6)
C84 C85 H85A 108.4
C86 C85 H85A 108.4
C84 C85 H85B 108.4
C86 C85 H85B 108.4
H85A C85 H85B 107.4
C85 C86 H86A 109.5
C85 C86 H86B 109.5
H86A C86 H86B 109.5
C85 C86 H86C 109.5
H86A C86 H86C 109.5
H86B C86 H86C 109.5

loop_
_geom_bond_atom_site_label_1
_geom_bond_atom_site_label_2
_geom_bond_distance
C1 C2 1.362(6)
C1 C17 1.413(6)
C1 H1A 0.9500
C2 C3 1.406(6)
C2 H2A 0.9500
C3 C4 1.418(5)
C3 C19 1.452(6)
C4 C5 1.374(6)
C4 C33 1.497(6)
C5 C6 1.440(5)
C5 C21 1.461(5)
C6 C7 1.331(5)
C6 H6A 0.9500
C7 C23 1.451(5)
C7 C8 1.473(5)
C8 C9 1.365(5)
C8 C25 1.411(6)
C9 C10 1.469(6)
C9 C39 1.476(6)
C10 C11 1.375(5)
C10 C26 1.449(6)
C11 C12 1.401(6)
C11 H11A 0.9500
C12 C13 1.412(5)
C12 C28 1.463(6)
C13 C14 1.376(6)
C13 C45 1.524(6)
C14 C15 1.438(5)
C14 C30 1.452(6)
C15 C16 1.334(6)
C15 H15A 0.9500
C16 C32 1.418(7)
C16 H16A 0.9500
C17 C18 1.356(6)
C17 H17A 0.9500
C18 C19 1.422(5)
C18 H18A 0.9500
C19 C20 1.384(6)
C20 C21 1.407(5)
C20 C51 1.507(5)
C21 C22 1.410(5)
C22 C23 1.369(5)
C22 H22A 0.9500
C23 C24 1.472(5)
C24 C25 1.387(5)
C24 C57 1.457(6)
C25 C26 1.472(5)
C26 C27 1.343(5)
C27 C28 1.437(5)
C27 H27A 0.9500
C28 C29 1.378(6)
C29 C30 1.422(6)
C29 C63 1.505(6)
C30 C31 1.414(6)
C31 C32 1.355(7)
C31 H31A 0.9500
C32 H32A 0.9500
C33 C38 1.364(6)
C33 C34 1.388(6)
C34 C35 1.391(7)
C34 H34A 0.9500
C35 C36 1.350(7)
C35 H35A 0.9500
C36 C37 1.385(7)
C36 H36A 0.9500
C37 C38 1.383(6)
C37 H37A 0.9500
C38 H38A 0.9500
C39 C44 1.378(6)
C39 C40 1.386(6)
C40 C41 1.344(6)
C40 H40A 0.9500
C41 C42 1.395(8)
C41 H41A 0.9500
C42 C43 1.386(7)
C42 C69 1.495(7)
C43 C44 1.380(6)
C43 H43A 0.9500
C44 H44A 0.9500
C45 C50 1.363(6)
C45 C46 1.393(6)
C46 C47 1.383(7)
C46 H46A 0.9500
C47 C48 1.355(8)
C47 H47A 0.9500
C48 C49 1.369(7)
C48 H48A 0.9500
C49 C50 1.375(6)
C49 H49A 0.9500
C50 H50A 0.9500
C51 C56 1.367(6)
C51 C52 1.388(5)
C52 C53 1.384(6)
C52 H52A 0.9500
C53 C54 1.369(6)
C53 H53A 0.9500
C54 C55 1.386(6)
C54 H54A 0.9500
C55 C56 1.383(6)
C55 H55A 0.9500
C56 H56A 0.9500
C57 C62 1.393(5)
C57 C58 1.414(6)
C58 C59 1.363(6)
C58 H58A 0.9500
C59 C60 1.395(6)
C59 H59A 0.9500
C60 C61 1.376(6)
C60 C78 1.499(6)
C61 C62 1.389(6)
C61 H61A 0.9500
C62 H62A 0.9500
C63 C64 1.386(6)
C63 C68 1.393(5)
C64 C65 1.380(6)
C64 H64A 0.9500
C65 C66 1.380(6)
C65 H65A 0.9500
C66 C67 1.358(7)
C66 H66A 0.9500
C67 C68 1.370(6)
C67 H67A 0.9500
C68 H68A 0.9500
C69 C70 1.425(9)
C69 H69A 0.9900
C69 H69B 0.9900
C70 C71 1.576(9)
C70 H70A 0.9900
C70 H70B 0.9900
C71 C72 1.459(10)
C71 H71A 0.9900
C71 H71B 0.9900
C72 C73 1.507(10)
C72 H72A 0.9900
C72 H72B 0.9900
C73 C74 1.557(11)
C73 H73A 0.9900
C73 H73B 0.9900
C74 C75 1.507(10)
C74 H74A 0.9900
C74 H74B 0.9900
C75 C76 1.503(11)
C75 H75A 0.9900
C75 H75B 0.9900
C76 C77 1.522(10)
C76 H76A 0.9900
C76 H76B 0.9900
C77 H77A 0.9800
C77 H77B 0.9800
C77 H77C 0.9800
C78 C79 1.505(7)
C78 H78A 0.9900
C78 H78B 0.9900
C79 C80 1.504(7)
C79 H79A 0.9900
C79 H79B 0.9900
C80 C81 1.512(8)
C80 H80A 0.9900
C80 H80B 0.9900
C81 C82 1.501(8)
C81 H81A 0.9900
C81 H81B 0.9900
C82 C83 1.510(10)
C82 H82A 0.9900
C82 H82B 0.9900
C83 C84 1.538(9)
C83 H83A 0.9900
C83 H83B 0.9900
C84 C85 1.440(10)
C84 H84A 0.9900
C84 H84B 0.9900
C85 C86 1.480(10)
C85 H85A 0.9900
C85 H85B 0.9900
C86 H86A 0.9800
C86 H86B 0.9800
C86 H86C 0.9800

loop_
_platon_squeeze_void_nr
_platon_squeeze_void_average_x
_platon_squeeze_void_average_y
_platon_squeeze_void_average_z
_platon_squeeze_void_volume
_platon_squeeze_void_count_electrons
_platon_squeeze_void_content
1 0.500 0.500 0.500 141 50 ' '
2 0.409 0.662 -0.003 11 0 ' '
3 0.590 0.338 0.003 11 0 ' '
